data_2236523
loop_
_publ_author_name
'Saeed, Sohail'
'Rashid, Naghmana'
'Butcher, Ray J.'
'\"Ozt\"urk Yildirim, Sema'
'Hussain, Rizwan'

_publ_section_title
;
 <i>N</i>,<i>N</i>-Dicyclohexyl-3,5-dinitrobenzamide
;
_journal_coeditor_code NK2179
_journal_issue 10
_journal_name_full 'Acta Crystallographica Section E'
_journal_page_first o2953
_journal_paper_doi 10.1107/S1600536812038500
_journal_volume 68
_journal_year 2012
_chemical_formula_iupac 'C19 H25 N3 O5'
_chemical_formula_moiety 'C19 H25 N3 O5'
_chemical_formula_sum 'C19 H25 N3 O5'
_chemical_formula_weight 375.42
_chemical_name_systematic
;
<i>N</i>,<i>N</i>-Dicyclohexyl-3,5-dinitrobenzamide
;
_space_group_IT_number 2
_symmetry_cell_setting triclinic
_symmetry_space_group_name_Hall '-P 1'
_symmetry_space_group_name_H-M 'P -1'
_atom_sites_solution_hydrogens geom
_atom_sites_solution_primary direct
_atom_sites_solution_secondary difmap
_audit_creation_method SHELXL-97
_cell_angle_alpha 92.512(8)
_cell_angle_beta 98.898(8)
_cell_angle_gamma 99.704(9)
_cell_formula_units_Z 2
_cell_length_a 6.8187(7)
_cell_length_b 9.7877(12)
_cell_length_c 14.7423(12)
_cell_measurement_reflns_used 2277
_cell_measurement_temperature 123(2)
_cell_measurement_theta_max 75.2166
_cell_measurement_theta_min 3.0394
_cell_volume 955.67(18)
_computing_cell_refinement
;
CrysAlis PRO (Agilent, 2011)
;
_computing_data_collection
;
CrysAlis PRO (Agilent, 2011)
;
_computing_data_reduction
;
CrysAlis PRO (Agilent, 2011)
;
_computing_molecular_graphics 'SHELXTL (Sheldrick, 2008)'
_computing_publication_material 'SHELXTL (Sheldrick, 2008)'
_computing_structure_refinement 'SHELXTL (Sheldrick, 2008)'
_computing_structure_solution 'SHELXTL (Sheldrick, 2008)'
_diffrn_ambient_temperature 123(2)
_diffrn_detector_area_resol_mean 10.5081
_diffrn_measured_fraction_theta_full 0.997
_diffrn_measured_fraction_theta_max 0.959
_diffrn_measurement_device_type 'Agilent Xcalibur Ruby Gemini'
_diffrn_measurement_method '\w scans'
_diffrn_radiation_monochromator graphite
_diffrn_radiation_source 'Enhance (Cu) X-ray Source'
_diffrn_radiation_type CuK\a
_diffrn_radiation_wavelength 1.54184
_diffrn_reflns_av_R_equivalents 0.0321
_diffrn_reflns_av_sigmaI/netI 0.0484
_diffrn_reflns_limit_h_max 7
_diffrn_reflns_limit_h_min -8
_diffrn_reflns_limit_k_max 12
_diffrn_reflns_limit_k_min -10
_diffrn_reflns_limit_l_max 15
_diffrn_reflns_limit_l_min -18
_diffrn_reflns_number 6078
_diffrn_reflns_theta_full 67.50
_diffrn_reflns_theta_max 75.40
_diffrn_reflns_theta_min 3.04
_exptl_absorpt_coefficient_mu 0.788
_exptl_absorpt_correction_T_max 0.9692
_exptl_absorpt_correction_T_min 0.6895
_exptl_absorpt_correction_type multi-scan
_exptl_absorpt_process_details
;
[CrysAlis RED (Agilent, 2011), based on expressions derived from
Clark & Reid (1995)]
;
_exptl_crystal_colour colorless
_exptl_crystal_density_diffrn 1.305
_exptl_crystal_density_method 'not measured'
_exptl_crystal_description `needle-plate`
_exptl_crystal_F_000 400
_exptl_crystal_size_max 0.51
_exptl_crystal_size_mid 0.17
_exptl_crystal_size_min 0.04
_refine_diff_density_max 0.304
_refine_diff_density_min -0.234
_refine_ls_extinction_method none
_refine_ls_goodness_of_fit_ref 1.033
_refine_ls_hydrogen_treatment constr
_refine_ls_matrix_type full
_refine_ls_number_parameters 244
_refine_ls_number_reflns 3811
_refine_ls_number_restraints 0
_refine_ls_restrained_S_all 1.033
_refine_ls_R_factor_all 0.0539
_refine_ls_R_factor_gt 0.0446
_refine_ls_shift/su_max 0.000
_refine_ls_shift/su_mean 0.000
_refine_ls_structure_factor_coef Fsqd
_refine_ls_weighting_details 'calc w=1/[\s^2^(Fo^2^)+(0.0695P)^2^+0.0476P] where P=(Fo^2^+2Fc^2^)/3'
_refine_ls_weighting_scheme calc
_refine_ls_wR_factor_gt 0.1214
_refine_ls_wR_factor_ref 0.1318
_reflns_number_gt 3144
_reflns_number_total 3811
_reflns_threshold_expression I>2sigma(I)
_cod_data_source_file nk2179.cif
_cod_data_source_block I
_cod_original_cell_volume 955.67(17)
_cod_database_code 2236523
_cod_database_fobs_code 2236523

loop_
_symmetry_equiv_pos_as_xyz
'x, y, z'
'-x, -y, -z'

loop_
_atom_site_type_symbol
_atom_site_label
_atom_site_fract_x
_atom_site_fract_y
_atom_site_fract_z
_atom_site_U_iso_or_equiv
_atom_site_adp_type
_atom_site_calc_flag
_atom_site_refinement_flags
_atom_site_occupancy
_atom_site_symmetry_multiplicity
O O1 0.23442(17) 0.94242(13) 0.55223(8) 0.0308(3) Uani d . 1 1
O O2 0.4677(2) 0.98065(14) 0.67312(8) 0.0362(3) Uani d . 1 1
O O3 1.03595(18) 0.75165(13) 0.69435(7) 0.0325(3) Uani d . 1 1
O O4 1.08761(16) 0.63134(13) 0.57626(8) 0.0303(3) Uani d . 1 1
O O5 0.29440(16) 0.51429(12) 0.34083(7) 0.0274(3) Uani d . 1 1
N N1 0.3957(2) 0.92478(14) 0.59620(9) 0.0259(3) Uani d . 1 1
N N2 0.98833(19) 0.70201(14) 0.61477(8) 0.0252(3) Uani d . 1 1
N N3 0.54384(18) 0.61099(13) 0.26430(8) 0.0220(3) Uani d . 1 1
C C1 0.5115(2) 0.83290(15) 0.55400(10) 0.0234(3) Uani d . 1 1
C C2 0.6958(2) 0.81731(16) 0.60284(9) 0.0234(3) Uani d . 1 1
H H2A 0.7478 0.8646 0.6615 0.028 Uiso calc R 1 1
C C3 0.7997(2) 0.72959(16) 0.56194(10) 0.0226(3) Uani d . 1 1
C C4 0.7312(2) 0.66292(16) 0.47469(9) 0.0228(3) Uani d . 1 1
H H4A 0.8090 0.6051 0.4479 0.027 Uiso calc R 1 1
C C5 0.5460(2) 0.68296(16) 0.42755(9) 0.0227(3) Uani d . 1 1
C C6 0.4320(2) 0.76562(16) 0.46813(10) 0.0233(3) Uani d . 1 1
H H6A 0.3025 0.7759 0.4377 0.028 Uiso calc R 1 1
C C7 0.4509(2) 0.59667(16) 0.33856(9) 0.0222(3) Uani d . 1 1
C C8 0.4805(2) 0.50539(16) 0.18488(9) 0.0230(3) Uani d . 1 1
H H8A 0.5724 0.5316 0.1394 0.028 Uiso calc R 1 1
C C9 0.5117(2) 0.36144(17) 0.21379(10) 0.0291(3) Uani d . 1 1
H H9A 0.4270 0.3328 0.2609 0.035 Uiso calc R 1 1
H H9B 0.6545 0.3654 0.2415 0.035 Uiso calc R 1 1
C C10 0.4561(3) 0.25421(18) 0.13107(11) 0.0329(4) Uani d . 1 1
H H10A 0.5498 0.2776 0.0868 0.040 Uiso calc R 1 1
H H10B 0.4701 0.1610 0.1519 0.040 Uiso calc R 1 1
C C11 0.2403(3) 0.25131(18) 0.08358(11) 0.0338(4) Uani d . 1 1
H H11A 0.2087 0.1835 0.0293 0.041 Uiso calc R 1 1
H H11B 0.1458 0.2211 0.1264 0.041 Uiso calc R 1 1
C C12 0.2126(3) 0.39444(18) 0.05318(10) 0.0325(4) Uani d . 1 1
H H12A 0.0709 0.3907 0.0237 0.039 Uiso calc R 1 1
H H12B 0.3004 0.4216 0.0070 0.039 Uiso calc R 1 1
C C13 0.2648(2) 0.50401(17) 0.13510(10) 0.0270(3) Uani d . 1 1
H H13A 0.2535 0.5969 0.1130 0.032 Uiso calc R 1 1
H H13B 0.1683 0.4825 0.1784 0.032 Uiso calc R 1 1
C C14 0.7089(2) 0.72822(15) 0.25786(9) 0.0216(3) Uani d . 1 1
H H14A 0.7252 0.7921 0.3144 0.026 Uiso calc R 1 1
C C15 0.6558(2) 0.81222(16) 0.17448(9) 0.0236(3) Uani d . 1 1
H H15A 0.6357 0.7516 0.1171 0.028 Uiso calc R 1 1
H H15B 0.5283 0.8461 0.1784 0.028 Uiso calc R 1 1
C C16 0.8253(2) 0.93638(17) 0.17186(10) 0.0275(3) Uani d . 1 1
H H16A 0.7932 0.9849 0.1154 0.033 Uiso calc R 1 1
H H16B 0.8334 1.0027 0.2255 0.033 Uiso calc R 1 1
C C17 1.0291(2) 0.89085(18) 0.17335(11) 0.0294(3) Uani d . 1 1
H H17A 1.1359 0.9739 0.1764 0.035 Uiso calc R 1 1
H H17B 1.0269 0.8340 0.1159 0.035 Uiso calc R 1 1
C C18 1.0770(2) 0.80630(17) 0.25612(10) 0.0276(3) Uani d . 1 1
H H18A 1.0916 0.8660 0.3136 0.033 Uiso calc R 1 1
H H18C 1.2067 0.7745 0.2542 0.033 Uiso calc R 1 1
C C19 0.9104(2) 0.68002(16) 0.25653(10) 0.0251(3) Uani d . 1 1
H H19C 0.9008 0.6170 0.2010 0.030 Uiso calc R 1 1
H H19A 0.9432 0.6283 0.3114 0.030 Uiso calc R 1 1

loop_
_atom_site_aniso_label
_atom_site_aniso_U_11
_atom_site_aniso_U_22
_atom_site_aniso_U_33
_atom_site_aniso_U_12
_atom_site_aniso_U_13
_atom_site_aniso_U_23
O1 0.0303(6) 0.0312(6) 0.0329(6) 0.0102(5) 0.0063(4) 0.0034(5)
O2 0.0422(7) 0.0403(7) 0.0264(5) 0.0109(5) 0.0059(5) -0.0091(5)
O3 0.0332(6) 0.0371(6) 0.0230(5) 0.0058(5) -0.0054(4) -0.0046(5)
O4 0.0261(5) 0.0339(6) 0.0309(5) 0.0080(5) 0.0028(4) -0.0002(5)
O5 0.0273(5) 0.0304(6) 0.0222(5) -0.0011(4) 0.0046(4) 0.0000(4)
N1 0.0297(6) 0.0251(6) 0.0239(6) 0.0046(5) 0.0075(5) 0.0031(5)
N2 0.0251(6) 0.0250(6) 0.0236(6) 0.0010(5) 0.0018(5) 0.0018(5)
N3 0.0231(6) 0.0238(6) 0.0178(5) 0.0020(5) 0.0022(4) -0.0009(4)
C1 0.0281(7) 0.0222(7) 0.0208(6) 0.0032(6) 0.0077(5) 0.0030(5)
C2 0.0281(7) 0.0239(7) 0.0171(6) 0.0007(5) 0.0048(5) 0.0006(5)
C3 0.0223(6) 0.0241(7) 0.0204(6) 0.0009(5) 0.0031(5) 0.0031(5)
C4 0.0248(7) 0.0243(7) 0.0195(6) 0.0030(5) 0.0065(5) 0.0006(5)
C5 0.0266(7) 0.0248(7) 0.0158(6) 0.0009(5) 0.0045(5) 0.0024(5)
C6 0.0241(6) 0.0264(7) 0.0192(6) 0.0030(5) 0.0033(5) 0.0051(5)
C7 0.0242(6) 0.0230(7) 0.0194(6) 0.0055(5) 0.0020(5) 0.0017(5)
C8 0.0272(7) 0.0239(7) 0.0167(6) 0.0021(5) 0.0035(5) -0.0013(5)
C9 0.0344(8) 0.0282(8) 0.0234(7) 0.0087(6) -0.0021(6) -0.0001(6)
C10 0.0441(9) 0.0260(8) 0.0292(8) 0.0103(7) 0.0044(7) -0.0024(6)
C11 0.0447(9) 0.0268(8) 0.0249(7) 0.0002(7) -0.0009(7) -0.0044(6)
C12 0.0403(9) 0.0312(8) 0.0213(7) 0.0040(7) -0.0050(6) -0.0033(6)
C13 0.0308(7) 0.0273(8) 0.0213(7) 0.0073(6) -0.0017(6) -0.0021(6)
C14 0.0242(6) 0.0230(7) 0.0169(6) 0.0026(5) 0.0032(5) 0.0006(5)
C15 0.0267(7) 0.0250(7) 0.0191(6) 0.0053(5) 0.0027(5) 0.0021(5)
C16 0.0323(7) 0.0251(7) 0.0245(7) 0.0027(6) 0.0045(6) 0.0043(6)
C17 0.0288(7) 0.0309(8) 0.0271(7) -0.0007(6) 0.0065(6) 0.0038(6)
C18 0.0228(7) 0.0316(8) 0.0270(7) 0.0023(6) 0.0025(5) 0.0032(6)
C19 0.0235(7) 0.0275(7) 0.0244(7) 0.0045(6) 0.0042(5) 0.0034(5)

loop_
_atom_type_symbol
_atom_type_description
_atom_type_scat_dispersion_real
_atom_type_scat_dispersion_imag
_atom_type_scat_source
C C 0.0181 0.0091 'International Tables Vol C Tables 4.2.6.8 and 6.1.1.4'
H H 0.0000 0.0000 'International Tables Vol C Tables 4.2.6.8 and 6.1.1.4'
N N 0.0311 0.0180 'International Tables Vol C Tables 4.2.6.8 and 6.1.1.4'
O O 0.0492 0.0322 'International Tables Vol C Tables 4.2.6.8 and 6.1.1.4'

loop_
_geom_angle_atom_site_label_1
_geom_angle_atom_site_label_2
_geom_angle_atom_site_label_3
_geom_angle
O2 N1 O1 123.96(14)
O2 N1 C1 117.72(13)
O1 N1 C1 118.31(13)
O3 N2 O4 124.38(13)
O3 N2 C3 117.65(13)
O4 N2 C3 117.97(12)
C7 N3 C14 122.84(12)
C7 N3 C8 119.34(12)
C14 N3 C8 117.82(11)
C2 C1 C6 123.08(15)
C2 C1 N1 117.81(13)
C6 C1 N1 119.12(14)
C3 C2 C1 116.45(13)
C3 C2 H2A 121.8
C1 C2 H2A 121.8
C2 C3 C4 123.15(14)
C2 C3 N2 117.98(13)
C4 C3 N2 118.84(14)
C3 C4 C5 118.39(14)
C3 C4 H4A 120.8
C5 C4 H4A 120.8
C6 C5 C4 120.26(13)
C6 C5 C7 118.74(13)
C4 C5 C7 120.25(14)
C1 C6 C5 118.57(14)
C1 C6 H6A 120.7
C5 C6 H6A 120.7
O5 C7 N3 124.41(13)
O5 C7 C5 116.40(12)
N3 C7 C5 119.15(12)
N3 C8 C9 110.96(11)
N3 C8 C13 113.26(12)
C9 C8 C13 111.99(13)
N3 C8 H8A 106.7
C9 C8 H8A 106.7
C13 C8 H8A 106.7
C8 C9 C10 110.91(12)
C8 C9 H9A 109.5
C10 C9 H9A 109.5
C8 C9 H9B 109.5
C10 C9 H9B 109.5
H9A C9 H9B 108.0
C11 C10 C9 110.78(14)
C11 C10 H10A 109.5
C9 C10 H10A 109.5
C11 C10 H10B 109.5
C9 C10 H10B 109.5
H10A C10 H10B 108.1
C12 C11 C10 110.67(14)
C12 C11 H11A 109.5
C10 C11 H11A 109.5
C12 C11 H11B 109.5
C10 C11 H11B 109.5
H11A C11 H11B 108.1
C11 C12 C13 111.33(13)
C11 C12 H12A 109.4
C13 C12 H12A 109.4
C11 C12 H12B 109.4
C13 C12 H12B 109.4
H12A C12 H12B 108.0
C8 C13 C12 110.00(13)
C8 C13 H13A 109.7
C12 C13 H13A 109.7
C8 C13 H13B 109.7
C12 C13 H13B 109.7
H13A C13 H13B 108.2
N3 C14 C19 112.10(12)
N3 C14 C15 111.61(11)
C19 C14 C15 111.05(12)
N3 C14 H14A 107.3
C19 C14 H14A 107.3
C15 C14 H14A 107.3
C16 C15 C14 110.47(12)
C16 C15 H15A 109.6
C14 C15 H15A 109.6
C16 C15 H15B 109.6
C14 C15 H15B 109.6
H15A C15 H15B 108.1
C17 C16 C15 111.74(13)
C17 C16 H16A 109.3
C15 C16 H16A 109.3
C17 C16 H16B 109.3
C15 C16 H16B 109.3
H16A C16 H16B 107.9
C16 C17 C18 110.80(13)
C16 C17 H17A 109.5
C18 C17 H17A 109.5
C16 C17 H17B 109.5
C18 C17 H17B 109.5
H17A C17 H17B 108.1
C17 C18 C19 111.27(12)
C17 C18 H18A 109.4
C19 C18 H18A 109.4
C17 C18 H18C 109.4
C19 C18 H18C 109.4
H18A C18 H18C 108.0
C14 C19 C18 109.64(13)
C14 C19 H19C 109.7
C18 C19 H19C 109.7
C14 C19 H19A 109.7
C18 C19 H19A 109.7
H19C C19 H19A 108.2

loop_
_geom_bond_atom_site_label_1
_geom_bond_atom_site_label_2
_geom_bond_distance
O1 N1 1.2300(18)
O2 N1 1.2284(18)
O3 N2 1.2235(17)
O4 N2 1.2253(18)
O5 C7 1.2299(19)
N1 C1 1.470(2)
N2 C3 1.4696(19)
N3 C7 1.3486(19)
N3 C14 1.4831(18)
N3 C8 1.4874(17)
C1 C2 1.384(2)
C1 C6 1.387(2)
C2 C3 1.376(2)
C2 H2A 0.9500
C3 C4 1.391(2)
C4 C5 1.393(2)
C4 H4A 0.9500
C5 C6 1.389(2)
C5 C7 1.5199(19)
C6 H6A 0.9500
C8 C9 1.529(2)
C8 C13 1.536(2)
C8 H8A 1.0000
C9 C10 1.531(2)
C9 H9A 0.9900
C9 H9B 0.9900
C10 C11 1.523(2)
C10 H10A 0.9900
C10 H10B 0.9900
C11 C12 1.522(2)
C11 H11A 0.9900
C11 H11B 0.9900
C12 C13 1.536(2)
C12 H12A 0.9900
C12 H12B 0.9900
C13 H13A 0.9900
C13 H13B 0.9900
C14 C19 1.528(2)
C14 C15 1.5392(19)
C14 H14A 1.0000
C15 C16 1.536(2)
C15 H15A 0.9900
C15 H15B 0.9900
C16 C17 1.526(2)
C16 H16A 0.9900
C16 H16B 0.9900
C17 C18 1.529(2)
C17 H17A 0.9900
C17 H17B 0.9900
C18 C19 1.532(2)
C18 H18A 0.9900
C18 H18C 0.9900
C19 H19C 0.9900
C19 H19A 0.9900

loop_
_geom_hbond_atom_site_label_D
_geom_hbond_atom_site_label_H
_geom_hbond_atom_site_label_A
_geom_hbond_site_symmetry_A
_geom_hbond_distance_DH
_geom_hbond_distance_HA
_geom_hbond_distance_DA
_geom_hbond_angle_DHA
_geom_hbond_publ_flag
C9 H9A O5 . 0.99 2.46 3.050(2) 117.8 ?
C13 H13B O5 . 0.99 2.40 3.0043(18) 118.5 ?
C4 H4A O4 2_766 0.95 2.56 3.418(2) 150.8 y
C16 H16B O3 2_776 0.99 2.58 3.468(2) 148.8 y

loop_
_geom_torsion_atom_site_label_1
_geom_torsion_atom_site_label_2
_geom_torsion_atom_site_label_3
_geom_torsion_atom_site_label_4
_geom_torsion
O2 N1 C1 C2 -1.2(2)
O1 N1 C1 C2 177.97(13)
O2 N1 C1 C6 178.46(14)
O1 N1 C1 C6 -2.4(2)
C6 C1 C2 C3 -0.3(2)
N1 C1 C2 C3 179.38(12)
C1 C2 C3 C4 2.5(2)
C1 C2 C3 N2 -175.35(13)
O3 N2 C3 C2 4.5(2)
O4 N2 C3 C2 -175.30(13)
O3 N2 C3 C4 -173.47(13)
O4 N2 C3 C4 6.7(2)
C2 C3 C4 C5 -1.8(2)
N2 C3 C4 C5 176.03(13)
C3 C4 C5 C6 -1.2(2)
C3 C4 C5 C7 -171.14(13)
C2 C1 C6 C5 -2.6(2)
N1 C1 C6 C5 177.76(13)
C4 C5 C6 C1 3.3(2)
C7 C5 C6 C1 173.39(13)
C14 N3 C7 O5 168.10(14)
C8 N3 C7 O5 -12.1(2)
C14 N3 C7 C5 -14.2(2)
C8 N3 C7 C5 165.61(13)
C6 C5 C7 O5 -57.32(19)
C4 C5 C7 O5 112.77(16)
C6 C5 C7 N3 124.80(15)
C4 C5 C7 N3 -65.11(19)
C7 N3 C8 C9 -60.72(17)
C14 N3 C8 C9 119.11(14)
C7 N3 C8 C13 66.24(17)
C14 N3 C8 C13 -113.94(14)
N3 C8 C9 C10 -177.25(12)
C13 C8 C9 C10 55.10(17)
C8 C9 C10 C11 -56.00(18)
C9 C10 C11 C12 57.49(18)
C10 C11 C12 C13 -57.87(19)
N3 C8 C13 C12 178.94(12)
C9 C8 C13 C12 -54.65(17)
C11 C12 C13 C8 55.91(18)
C7 N3 C14 C19 113.34(15)
C8 N3 C14 C19 -66.48(16)
C7 N3 C14 C15 -121.37(14)
C8 N3 C14 C15 58.81(16)
N3 C14 C15 C16 177.61(12)
C19 C14 C15 C16 -56.51(16)
C14 C15 C16 C17 54.76(16)
C15 C16 C17 C18 -54.88(17)
C16 C17 C18 C19 56.63(18)
N3 C14 C19 C18 -176.37(11)
C15 C14 C19 C18 58.03(15)
C17 C18 C19 C14 -58.10(17)

loop_
_cod_related_entry_id
_cod_related_entry_database
_cod_related_entry_code
1 ChemSpider 3179464
